data_2226143
loop_
_publ_author_name
'Zhou, Yu-xia'

_publ_section_title
;
 1-(4-Bromophenyl)-3-(3,4-dimethylphenyl)prop-2-en-1-one
;
_journal_coeditor_code HB5445
_journal_issue 6
_journal_name_full 'Acta Crystallographica Section E'
_journal_page_first o1412
_journal_paper_doi 10.1107/S1600536810018106
_journal_volume 66
_journal_year 2010
_chemical_formula_iupac 'C17 H15 Br O'
_chemical_formula_moiety 'C17 H15 Br O'
_chemical_formula_sum 'C17 H15 Br O'
_chemical_formula_weight 315.20
_chemical_name_systematic
;
1-(4-Bromophenyl)-3-(3,4-dimethylphenyl)prop-2-en-1-one
;
_space_group_IT_number 2
_symmetry_cell_setting triclinic
_symmetry_space_group_name_Hall '-P 1'
_symmetry_space_group_name_H-M 'P -1'
_atom_sites_solution_hydrogens geom
_atom_sites_solution_primary direct
_atom_sites_solution_secondary difmap
_audit_creation_method SHELXL-97
_cell_angle_alpha 99.054(4)
_cell_angle_beta 99.602(4)
_cell_angle_gamma 95.659(4)
_cell_formula_units_Z 2
_cell_length_a 5.9786(14)
_cell_length_b 7.8437(19)
_cell_length_c 15.744(4)
_cell_measurement_reflns_used 2198
_cell_measurement_temperature 298(2)
_cell_measurement_theta_max 25.50
_cell_measurement_theta_min 1.33
_cell_volume 713.0(3)
_computing_cell_refinement 'SAINT (Bruker, 1997)'
_computing_data_collection 'SMART (Bruker, 1997)'
_computing_data_reduction 'SAINT (Bruker, 1997)'
_computing_molecular_graphics 'SHELXTL (Sheldrick, 2008)'
_computing_publication_material 'SHELXTL (Sheldrick, 2008)'
_computing_structure_refinement 'SHELXL97 (Sheldrick, 2008)'
_computing_structure_solution 'SHELXS97 (Sheldrick, 2008)'
_diffrn_ambient_temperature 293(2)
_diffrn_measured_fraction_theta_full 0.987
_diffrn_measured_fraction_theta_max 0.987
_diffrn_measurement_device_type 'Bruker SMART CCD'
_diffrn_measurement_method 'phi and omega scans'
_diffrn_radiation_monochromator graphite
_diffrn_radiation_source 'fine-focus sealed tube'
_diffrn_radiation_type MoK\a
_diffrn_radiation_wavelength 0.71073
_diffrn_reflns_av_R_equivalents 0.0185
_diffrn_reflns_av_sigmaI/netI 0.0316
_diffrn_reflns_limit_h_max 7
_diffrn_reflns_limit_h_min -7
_diffrn_reflns_limit_k_max 6
_diffrn_reflns_limit_k_min -9
_diffrn_reflns_limit_l_max 19
_diffrn_reflns_limit_l_min -18
_diffrn_reflns_number 3911
_diffrn_reflns_theta_full 25.50
_diffrn_reflns_theta_max 25.50
_diffrn_reflns_theta_min 1.33
_exptl_absorpt_coefficient_mu 2.872
_exptl_absorpt_correction_type none
_exptl_crystal_colour yellow
_exptl_crystal_density_diffrn 1.468
_exptl_crystal_density_method 'not measured'
_exptl_crystal_description bar
_exptl_crystal_F_000 320
_exptl_crystal_size_max 0.25
_exptl_crystal_size_mid 0.22
_exptl_crystal_size_min 0.20
_refine_diff_density_max 0.445
_refine_diff_density_min -0.598
_refine_ls_extinction_coef 0.048(4)
_refine_ls_extinction_expression Fc^*^=kFc[1+0.001xFc^2^\l^3^/sin(2\q)]^-1/4^
_refine_ls_extinction_method 'SHELXL97 (Sheldrick, 2008)'
_refine_ls_goodness_of_fit_ref 1.094
_refine_ls_hydrogen_treatment constr
_refine_ls_matrix_type full
_refine_ls_number_parameters 173
_refine_ls_number_reflns 2620
_refine_ls_number_restraints 0
_refine_ls_restrained_S_all 1.094
_refine_ls_R_factor_all 0.0425
_refine_ls_R_factor_gt 0.0330
_refine_ls_shift/su_max 0.000
_refine_ls_shift/su_mean 0.000
_refine_ls_structure_factor_coef Fsqd
_refine_ls_weighting_details 'calc w=1/[\s^2^(Fo^2^)+(0.0480P)^2^+0.2458P] where P=(Fo^2^+2Fc^2^)/3'
_refine_ls_weighting_scheme calc
_refine_ls_wR_factor_gt 0.0844
_refine_ls_wR_factor_ref 0.0950
_reflns_number_gt 2198
_reflns_number_total 2620
_reflns_threshold_expression I>2sigma(I)
_cod_data_source_file hb5445.cif
_cod_data_source_block I
_cod_depositor_comments
;
The following automatic conversions were performed:
'_symmetry_cell_setting' value 'Triclinic' changed to 'triclinic'
according to '/home/saulius/struct/CIF-dictionaries/cif_core.dic'
dictionary named 'cif_core.dic' version 2.4.1 from 2010-06-29.

Automatic conversion script
Id: cif_fix_enum 1527 2010-12-29 10:47:43Z saulius 
;
_cod_database_code 2226143
_cod_database_fobs_code 2226143

loop_
_symmetry_equiv_pos_as_xyz
'x, y, z'
'-x, -y, -z'

loop_
_atom_site_type_symbol
_atom_site_label
_atom_site_fract_x
_atom_site_fract_y
_atom_site_fract_z
_atom_site_U_iso_or_equiv
_atom_site_adp_type
_atom_site_calc_flag
_atom_site_refinement_flags
_atom_site_occupancy
_atom_site_disorder_assembly
_atom_site_disorder_group
Br Br 0.57731(6) 0.43242(4) 0.100602(19) 0.06655(18) Uani d . 1 . .
C C11 0.5449(5) 0.3857(3) 0.21288(17) 0.0440(6) Uani d . 1 . .
O O 0.2750(3) 0.2761(3) 0.48223(13) 0.0628(6) Uani d . 1 . .
C C10 0.7328(5) 0.4220(4) 0.27985(18) 0.0482(6) Uani d . 1 . .
H H10A 0.8724 0.4717 0.2706 0.058 Uiso calc R 1 . .
C C17 0.4645(5) 0.2760(4) 0.46327(17) 0.0455(6) Uani d . 1 . .
C C12 0.3349(5) 0.3142(4) 0.22550(18) 0.0506(7) Uani d . 1 . .
H H12A 0.2100 0.2898 0.1796 0.061 Uiso calc R 1 . .
C C9 0.7107(4) 0.3834(3) 0.36099(17) 0.0448(6) Uani d . 1 . .
H H9A 0.8374 0.4048 0.4061 0.054 Uiso calc R 1 . .
C C8 0.5010(4) 0.3129(3) 0.37593(16) 0.0395(5) Uani d . 1 . .
C C6 1.1464(4) 0.0981(3) 0.80706(18) 0.0453(6) Uani d . 1 . .
C C5 0.9589(4) 0.1781(4) 0.82839(17) 0.0448(6) Uani d . 1 . .
C C3 0.8289(4) 0.1904(3) 0.67426(17) 0.0408(6) Uani d . 1 . .
C C4 0.8024(4) 0.2208(3) 0.76150(17) 0.0437(6) Uani d . 1 . .
H H4A 0.6759 0.2714 0.7755 0.052 Uiso calc R 1 . .
C C16 0.6528(5) 0.2356(3) 0.60745(17) 0.0437(6) Uani d . 1 . .
H H16A 0.5194 0.2656 0.6256 0.052 Uiso calc R 1 . .
C C2 1.0206(5) 0.1157(3) 0.65442(18) 0.0459(6) Uani d . 1 . .
H H2A 1.0448 0.0967 0.5970 0.055 Uiso calc R 1 . .
C C7 0.3131(5) 0.2796(4) 0.30725(17) 0.0464(6) Uani d . 1 . .
H H7A 0.1717 0.2335 0.3167 0.056 Uiso calc R 1 . .
C C15 0.6631(5) 0.2384(4) 0.52402(18) 0.0477(6) Uani d . 1 . .
H H15A 0.7966 0.2164 0.5036 0.057 Uiso calc R 1 . .
C C1 1.1749(5) 0.0697(3) 0.72054(19) 0.0474(6) Uani d . 1 . .
H H1A 1.3008 0.0184 0.7064 0.057 Uiso calc R 1 . .
C C14 0.9249(6) 0.2180(5) 0.9221(2) 0.0674(9) Uani d . 1 . .
H H14A 0.7885 0.2726 0.9242 0.101 Uiso calc R 1 . .
H H14B 1.0541 0.2950 0.9567 0.101 Uiso calc R 1 . .
H H14C 0.9103 0.1119 0.9450 0.101 Uiso calc R 1 . .
C C13 1.3147(6) 0.0413(4) 0.8765(2) 0.0635(8) Uani d . 1 . .
H H13A 1.4312 -0.0106 0.8501 0.095 Uiso calc R 1 . .
H H13B 1.2362 -0.0421 0.9034 0.095 Uiso calc R 1 . .
H H13C 1.3838 0.1406 0.9201 0.095 Uiso calc R 1 . .

loop_
_atom_site_aniso_label
_atom_site_aniso_U_11
_atom_site_aniso_U_22
_atom_site_aniso_U_33
_atom_site_aniso_U_12
_atom_site_aniso_U_13
_atom_site_aniso_U_23
Br 0.0949(3) 0.0686(3) 0.0421(2) 0.01006(17) 0.01910(16) 0.02128(15)
C11 0.0583(16) 0.0408(13) 0.0358(13) 0.0098(12) 0.0132(12) 0.0091(11)
O 0.0507(12) 0.0955(16) 0.0468(11) 0.0114(11) 0.0174(9) 0.0161(11)
C10 0.0477(15) 0.0507(15) 0.0470(15) 0.0019(12) 0.0133(12) 0.0092(12)
C17 0.0508(16) 0.0485(15) 0.0367(13) 0.0058(12) 0.0101(11) 0.0043(11)
C12 0.0514(16) 0.0571(17) 0.0394(14) 0.0025(13) -0.0017(12) 0.0104(12)
C9 0.0420(14) 0.0502(15) 0.0387(14) 0.0038(11) 0.0027(11) 0.0042(11)
C8 0.0449(14) 0.0387(13) 0.0361(13) 0.0085(10) 0.0108(10) 0.0052(10)
C6 0.0446(14) 0.0401(13) 0.0501(15) 0.0030(11) 0.0045(12) 0.0112(12)
C5 0.0434(14) 0.0507(15) 0.0403(14) 0.0011(11) 0.0081(11) 0.0106(12)
C3 0.0434(14) 0.0406(13) 0.0395(13) 0.0027(10) 0.0096(11) 0.0104(11)
C4 0.0417(14) 0.0500(15) 0.0421(14) 0.0088(11) 0.0120(11) 0.0098(12)
C16 0.0459(14) 0.0452(14) 0.0413(14) 0.0061(11) 0.0113(11) 0.0086(11)
C2 0.0528(15) 0.0460(14) 0.0401(14) 0.0052(12) 0.0147(12) 0.0052(11)
C7 0.0423(14) 0.0534(16) 0.0428(15) 0.0010(12) 0.0067(11) 0.0107(12)
C15 0.0525(16) 0.0562(16) 0.0389(14) 0.0138(13) 0.0139(12) 0.0120(12)
C1 0.0432(14) 0.0430(14) 0.0580(17) 0.0092(11) 0.0149(12) 0.0071(12)
C14 0.0606(19) 0.103(3) 0.0422(17) 0.0175(17) 0.0120(14) 0.0157(17)
C13 0.0604(19) 0.067(2) 0.064(2) 0.0181(15) 0.0032(15) 0.0181(16)

loop_
_atom_type_symbol
_atom_type_description
_atom_type_scat_dispersion_real
_atom_type_scat_dispersion_imag
_atom_type_scat_source
C C 0.0033 0.0016 'International Tables Vol C Tables 4.2.6.8 and 6.1.1.4'
H H 0.0000 0.0000 'International Tables Vol C Tables 4.2.6.8 and 6.1.1.4'
O O 0.0106 0.0060 'International Tables Vol C Tables 4.2.6.8 and 6.1.1.4'
Br Br -0.2901 2.4595 'International Tables Vol C Tables 4.2.6.8 and 6.1.1.4'

loop_
_geom_angle_atom_site_label_1
_geom_angle_atom_site_label_2
_geom_angle_atom_site_label_3
_geom_angle_site_symmetry_1
_geom_angle_site_symmetry_3
_geom_angle
_geom_angle_publ_flag
C10 C11 C12 . . 121.5(2) ?
C10 C11 Br . . 119.1(2) ?
C12 C11 Br . . 119.4(2) ?
C11 C10 C9 . . 119.1(2) ?
C11 C10 H10A . . 120.5 ?
C9 C10 H10A . . 120.5 ?
O C17 C15 . . 122.0(3) ?
O C17 C8 . . 119.9(2) ?
C15 C17 C8 . . 118.0(2) ?
C11 C12 C7 . . 119.1(2) ?
C11 C12 H12A . . 120.5 ?
C7 C12 H12A . . 120.5 ?
C10 C9 C8 . . 120.8(2) ?
C10 C9 H9A . . 119.6 ?
C8 C9 H9A . . 119.6 ?
C9 C8 C7 . . 118.9(2) ?
C9 C8 C17 . . 123.1(2) ?
C7 C8 C17 . . 117.9(2) ?
C1 C6 C5 . . 119.0(2) ?
C1 C6 C13 . . 120.0(3) ?
C5 C6 C13 . . 121.0(3) ?
C4 C5 C6 . . 118.9(2) ?
C4 C5 C14 . . 120.0(2) ?
C6 C5 C14 . . 121.1(3) ?
C2 C3 C4 . . 118.2(2) ?
C2 C3 C16 . . 123.1(2) ?
C4 C3 C16 . . 118.8(2) ?
C5 C4 C3 . . 122.3(2) ?
C5 C4 H4A . . 118.9 ?
C3 C4 H4A . . 118.9 ?
C15 C16 C3 . . 127.2(3) ?
C15 C16 H16A . . 116.4 ?
C3 C16 H16A . . 116.4 ?
C1 C2 C3 . . 119.9(2) ?
C1 C2 H2A . . 120.1 ?
C3 C2 H2A . . 120.1 ?
C12 C7 C8 . . 120.7(2) ?
C12 C7 H7A . . 119.7 ?
C8 C7 H7A . . 119.7 ?
C16 C15 C17 . . 120.7(3) ?
C16 C15 H15A . . 119.6 ?
C17 C15 H15A . . 119.6 ?
C6 C1 C2 . . 121.8(2) ?
C6 C1 H1A . . 119.1 ?
C2 C1 H1A . . 119.1 ?
C5 C14 H14A . . 109.5 ?
C5 C14 H14B . . 109.5 ?
H14A C14 H14B . . 109.5 ?
C5 C14 H14C . . 109.5 ?
H14A C14 H14C . . 109.5 ?
H14B C14 H14C . . 109.5 ?
C6 C13 H13A . . 109.5 ?
C6 C13 H13B . . 109.5 ?
H13A C13 H13B . . 109.5 ?
C6 C13 H13C . . 109.5 ?
H13A C13 H13C . . 109.5 ?
H13B C13 H13C . . 109.5 ?

loop_
_geom_bond_atom_site_label_1
_geom_bond_atom_site_label_2
_geom_bond_site_symmetry_2
_geom_bond_distance
_geom_bond_publ_flag
Br C11 . 1.898(3) ?
C11 C10 . 1.379(4) ?
C11 C12 . 1.382(4) ?
O C17 . 1.219(3) ?
C10 C9 . 1.382(4) ?
C10 H10A . 0.9300 ?
C17 C15 . 1.480(4) ?
C17 C8 . 1.495(4) ?
C12 C7 . 1.381(4) ?
C12 H12A . 0.9300 ?
C9 C8 . 1.391(4) ?
C9 H9A . 0.9300 ?
C8 C7 . 1.396(4) ?
C6 C1 . 1.387(4) ?
C6 C5 . 1.400(4) ?
C6 C13 . 1.510(4) ?
C5 C4 . 1.393(4) ?
C5 C14 . 1.512(4) ?
C3 C2 . 1.396(4) ?
C3 C4 . 1.395(4) ?
C3 C16 . 1.470(4) ?
C4 H4A . 0.9300 ?
C16 C15 . 1.329(4) ?
C16 H16A . 0.9300 ?
C2 C1 . 1.389(4) ?
C2 H2A . 0.9300 ?
C7 H7A . 0.9300 ?
C15 H15A . 0.9300 ?
C1 H1A . 0.9300 ?
C14 H14A . 0.9600 ?
C14 H14B . 0.9600 ?
C14 H14C . 0.9600 ?
C13 H13A . 0.9600 ?
C13 H13B . 0.9600 ?
C13 H13C . 0.9600 ?

loop_
_cod_related_entry_id
_cod_related_entry_database
_cod_related_entry_code
1 ChemSpider 24745113
